data_7249309
loop_
_publ_author_name
'Stocchetti, Sara'
'Vanco, Jan'
'Belza, Jan'
'Dvorak, Zdenek'
'Travnicek, Zdenek'

_publ_section_title
;
 Strong in vitro anticancer activity of copper(II) and zinc(II) complexes
 containing naturally occurring Lapachol: Cellular effects in ovarian
 A2780 cells
;
_journal_name_full 'RSC Medicinal Chemistry'
_journal_paper_doi 10.1039/D4MD00543K
_journal_year 2024
_chemical_formula_sum 'C43 H36 N2 O6 Zn'
_chemical_formula_weight 742.11
_space_group_crystal_system monoclinic
_space_group_IT_number 14
_space_group_name_Hall '-P 2yn'
_space_group_name_H-M_alt 'P 1 21/n 1'
_atom_sites_solution_hydrogens geom
_audit_creation_method SHELXL-2019/1
_audit_update_record
;
2024-07-11 deposited with the CCDC.	2024-08-30 downloaded from the CCDC.
;
_cell_angle_alpha 90
_cell_angle_beta 93.00(5)
_cell_angle_gamma 90
_cell_formula_units_Z 4
_cell_length_a 10.625(10)
_cell_length_b 14.831(16)
_cell_length_c 22.80(2)
_cell_measurement_reflns_used 3563
_cell_measurement_temperature 293(2)
_cell_measurement_theta_max 20.71
_cell_measurement_theta_min 2.26
_cell_volume 3588(6)
_computing_cell_refinement 'Bruker SAINT'
_computing_data_collection 'Bruker APEX4'
_computing_data_reduction 'Bruker SAINT'
_computing_molecular_graphics 'Bruker SHELXTL'
_computing_publication_material 'Bruker SHELXTL'
_computing_structure_refinement 'SHELXL-2019/1 (Sheldrick, 2019)'
_diffrn_ambient_temperature 293(2)
_diffrn_measured_fraction_theta_full 0.998
_diffrn_measured_fraction_theta_max 0.998
_diffrn_measurement_device_type 'Bruker D8 Quest'
_diffrn_measurement_method '\f and \w scans'
_diffrn_radiation_type MoK\a
_diffrn_radiation_wavelength 0.71073
_diffrn_reflns_av_R_equivalents 0.2341
_diffrn_reflns_av_unetI/netI 0.1100
_diffrn_reflns_Laue_measured_fraction_full 0.998
_diffrn_reflns_Laue_measured_fraction_max 0.998
_diffrn_reflns_limit_h_max 12
_diffrn_reflns_limit_h_min -12
_diffrn_reflns_limit_k_max 16
_diffrn_reflns_limit_k_min -16
_diffrn_reflns_limit_l_max 25
_diffrn_reflns_limit_l_min -25
_diffrn_reflns_number 41743
_diffrn_reflns_point_group_measured_fraction_full 0.998
_diffrn_reflns_point_group_measured_fraction_max 0.998
_diffrn_reflns_theta_full 23.843
_diffrn_reflns_theta_max 23.843
_diffrn_reflns_theta_min 2.075
_exptl_absorpt_coefficient_mu 0.737
_exptl_absorpt_correction_T_max 0.917
_exptl_absorpt_correction_T_min 0.904
_exptl_absorpt_correction_type multi-scan
_exptl_absorpt_process_details
;
Bruker (2001). SADABS. Bruker AXS Inc., Madison, Wisconsin, USA.
;
_exptl_crystal_colour red
_exptl_crystal_density_diffrn 1.374
_exptl_crystal_description prism
_exptl_crystal_F_000 1544
_exptl_crystal_size_max 0.140
_exptl_crystal_size_mid 0.120
_exptl_crystal_size_min 0.120
_refine_diff_density_max 1.028
_refine_diff_density_min -1.160
_refine_diff_density_rms 0.076
_refine_ls_extinction_method none
_refine_ls_goodness_of_fit_ref 1.021
_refine_ls_hydrogen_treatment constr
_refine_ls_matrix_type full
_refine_ls_number_parameters 455
_refine_ls_number_reflns 5508
_refine_ls_number_restraints 0
_refine_ls_restrained_S_all 1.021
_refine_ls_R_factor_all 0.1546
_refine_ls_R_factor_gt 0.0755
_refine_ls_shift/su_max 0.000
_refine_ls_shift/su_mean 0.000
_refine_ls_structure_factor_coef Fsqd
_refine_ls_weighting_details 'w=1/[\s^2^(Fo^2^)+(0.0788P)^2^+6.9100P] where P=(Fo^2^+2Fc^2^)/3'
_refine_ls_weighting_scheme calc
_refine_ls_wR_factor_gt 0.1625
_refine_ls_wR_factor_ref 0.1970
_reflns_Friedel_coverage 0.000
_reflns_number_gt 3101
_reflns_number_total 5508
_reflns_threshold_expression 'I > 2\s(I)'
_cod_data_source_file d4md00543k2.cif
_cod_data_source_block s_CCDC1
_cod_original_sg_symbol_H-M 'P 21/n'
_cod_database_code 7249309
_shelx_shelxl_version_number 2019/1
_shelx_space_group_comment
;
The symmetry employed for this shelxl refinement is uniquely defined
by the following loop, which should always be used as a source of
symmetry information in preference to the above space-group names.
They are only intended as comments.
;
_shelx_estimated_absorpt_t_min 0.904
_shelx_estimated_absorpt_t_max 0.917

loop_
_space_group_symop_operation_xyz
'x, y, z'
'-x+1/2, y+1/2, -z+1/2'
'-x, -y, -z'
'x-1/2, -y-1/2, z-1/2'

loop_
_atom_site_label
_atom_site_type_symbol
_atom_site_fract_x
_atom_site_fract_y
_atom_site_fract_z
_atom_site_U_iso_or_equiv
_atom_site_adp_type
_atom_site_occupancy
_atom_site_site_symmetry_order
_atom_site_calc_flag
_atom_site_refinement_flags_posn
_atom_site_refinement_flags_adp
_atom_site_refinement_flags_occupancy
_atom_site_disorder_assembly
_atom_site_disorder_group
Zn Zn 0.37059(7) 0.65359(5) 0.30523(4) 0.0437(3) Uani 1 1 d . . . . .
O1 O 0.3335(4) 0.5512(3) 0.2365(2) 0.0434(12) Uani 1 1 d . . . . .
O2 O 0.5240(4) 0.6637(3) 0.2575(2) 0.0600(14) Uani 1 1 d . . . . .
O5 O 0.7068(5) 0.5534(4) 0.0888(3) 0.0782(18) Uani 1 1 d . . . . .
N2 N 0.2633(5) 0.7491(3) 0.2526(3) 0.0443(14) Uani 1 1 d . . . . .
O4 O 0.4568(4) 0.5749(3) 0.3676(2) 0.0525(13) Uani 1 1 d . . . . .
O3 O 0.4473(4) 0.7537(3) 0.3685(2) 0.0485(13) Uani 1 1 d . . . . .
O6 O 0.7537(5) 0.5881(4) 0.5269(3) 0.0771(17) Uani 1 1 d . . . . .
N1 N 0.1911(5) 0.6492(4) 0.3434(3) 0.0495(15) Uani 1 1 d . . . . .
C1 C 0.4165(6) 0.5512(4) 0.2010(3) 0.0350(16) Uani 1 1 d . . . . .
C2 C 0.5283(6) 0.6117(4) 0.2130(3) 0.0406(17) Uani 1 1 d . . . . .
C3 C 0.6276(6) 0.6083(4) 0.1760(3) 0.0445(18) Uani 1 1 d . . . . .
C4 C 0.6204(7) 0.5526(5) 0.1245(3) 0.0508(19) Uani 1 1 d . . . . .
C5 C 0.5080(6) 0.4937(4) 0.1111(3) 0.0393(17) Uani 1 1 d . . . . .
C6 C 0.4098(5) 0.4926(4) 0.1491(3) 0.0342(16) Uani 1 1 d . . . . .
C7 C 0.3071(6) 0.4366(4) 0.1366(3) 0.0428(17) Uani 1 1 d . . . . .
H7A H 0.241379 0.435123 0.161943 0.051 Uiso 1 1 calc R U . . .
C8 C 0.3016(7) 0.3840(5) 0.0878(4) 0.055(2) Uani 1 1 d . . . . .
H8A H 0.232276 0.346944 0.079646 0.066 Uiso 1 1 calc R U . . .
C9 C 0.3991(8) 0.3858(5) 0.0506(4) 0.062(2) Uani 1 1 d . . . . .
H9A H 0.395042 0.350321 0.016940 0.074 Uiso 1 1 calc R U . . .
C10 C 0.5023(7) 0.4392(5) 0.0626(3) 0.060(2) Uani 1 1 d . . . . .
H10A H 0.568817 0.438515 0.037666 0.072 Uiso 1 1 calc R U . . .
C11 C 0.7487(6) 0.6565(5) 0.1924(4) 0.061(2) Uani 1 1 d . . . . .
H11A H 0.787842 0.676734 0.157271 0.074 Uiso 1 1 calc R U . . .
H11B H 0.731854 0.708976 0.216210 0.074 Uiso 1 1 calc R U . . .
C12 C 0.8356(7) 0.5933(6) 0.2263(4) 0.072(3) Uani 1 1 d . . . . .
H12A H 0.810630 0.575549 0.263077 0.086 Uiso 1 1 calc R U . . .
C13 C 0.9438(8) 0.5601(6) 0.2099(4) 0.075(3) Uani 1 1 d . . . . .
C14 C 1.0095(9) 0.4897(7) 0.2469(5) 0.118(4) Uani 1 1 d . . . . .
H14A H 1.086131 0.472410 0.229379 0.178 Uiso 1 1 calc R U . . .
H14B H 1.028944 0.513490 0.285473 0.178 Uiso 1 1 calc R U . . .
H14C H 0.955819 0.438016 0.249640 0.178 Uiso 1 1 calc R U . . .
C15 C 1.0067(8) 0.5865(7) 0.1556(5) 0.100(3) Uani 1 1 d . . . . .
H15A H 1.092474 0.603259 0.165518 0.151 Uiso 1 1 calc R U . . .
H15B H 0.962922 0.636651 0.137432 0.151 Uiso 1 1 calc R U . . .
H15C H 1.005347 0.536503 0.128778 0.151 Uiso 1 1 calc R U . . .
C16 C 0.1453(6) 0.7605(4) 0.2692(3) 0.0428(17) Uani 1 1 d . . . . .
C17 C 0.0594(8) 0.8209(5) 0.2401(4) 0.062(2) Uani 1 1 d . . . . .
C18 C 0.1044(10) 0.8676(5) 0.1924(4) 0.076(3) Uani 1 1 d . . . . .
H18A H 0.051935 0.908533 0.172199 0.091 Uiso 1 1 calc R U . . .
C19 C 0.2229(12) 0.8546(6) 0.1751(4) 0.086(3) Uani 1 1 d . . . . .
H19A H 0.251906 0.885021 0.142810 0.103 Uiso 1 1 calc R U . . .
C20 C 0.3001(8) 0.7944(5) 0.2070(4) 0.063(2) Uani 1 1 d . . . . .
H20A H 0.381892 0.785747 0.195399 0.075 Uiso 1 1 calc R U . . .
C21 C -0.0637(8) 0.8305(6) 0.2637(5) 0.088(3) Uani 1 1 d . . . . .
H21A H -0.120231 0.870631 0.245336 0.106 Uiso 1 1 calc R U . . .
C22 C -0.1001(8) 0.7860(8) 0.3096(6) 0.0942(18) Uani 1 1 d . . . . .
C23 C -0.2280(7) 0.8088(6) 0.3276(4) 0.0942(18) Uani 1 1 d . . . . .
H23A H -0.279226 0.755399 0.326579 0.141 Uiso 1 1 calc R U . . .
H23B H -0.265069 0.852852 0.301125 0.141 Uiso 1 1 calc R U . . .
H23C H -0.222759 0.832783 0.366729 0.141 Uiso 1 1 calc R U . . .
C24 C -0.0137(8) 0.7228(6) 0.3381(4) 0.074(3) Uani 1 1 d . . . . .
C25 C 0.1059(8) 0.7090(7) 0.3181(5) 0.0942(18) Uani 1 1 d . . . . .
C26 C 0.1586(9) 0.5999(6) 0.3898(4) 0.073(3) Uani 1 1 d . . . . .
H26A H 0.215455 0.558986 0.407159 0.088 Uiso 1 1 calc R U . . .
C27 C 0.0384(10) 0.6104(7) 0.4119(4) 0.100(4) Uani 1 1 d . . . . .
H27A H 0.015564 0.577090 0.444242 0.120 Uiso 1 1 calc R U . . .
C28 C -0.0449(8) 0.6703(8) 0.3855(5) 0.0942(18) Uani 1 1 d . . . . .
H28A H -0.124949 0.675904 0.399755 0.113 Uiso 1 1 calc R U . . .
C29 C 0.5278(6) 0.6153(4) 0.4063(3) 0.0397(17) Uani 1 1 d . . . . .
C30 C 0.5178(6) 0.7176(4) 0.4065(3) 0.0392(17) Uani 1 1 d . . . . .
C31 C 0.5890(6) 0.7707(4) 0.4508(3) 0.0411(17) Uani 1 1 d . . . . .
C32 C 0.6686(6) 0.7266(4) 0.4918(3) 0.0461(18) Uani 1 1 d . . . . .
C33 C 0.6810(7) 0.6252(5) 0.4904(3) 0.0493(19) Uani 1 1 d . . . . .
C34 C 0.6082(6) 0.5742(4) 0.4472(3) 0.0401(17) Uani 1 1 d . . . . .
C35 C 0.6206(6) 0.4733(4) 0.4477(4) 0.056(2) Uani 1 1 d . . . . .
H35A H 0.617549 0.452210 0.487899 0.067 Uiso 1 1 calc R U . . .
H35B H 0.548967 0.447561 0.425482 0.067 Uiso 1 1 calc R U . . .
C36 C 0.7385(7) 0.4396(5) 0.4229(4) 0.076(3) Uani 1 1 d . . . . .
H36A H 0.781961 0.479448 0.399826 0.091 Uiso 1 1 calc R U . . .
C37 C 0.7866(8) 0.3587(6) 0.4305(4) 0.077(3) Uani 1 1 d . . . . .
C38 C 0.9099(9) 0.3326(7) 0.4081(6) 0.154(6) Uani 1 1 d . . . . .
H38A H 0.910455 0.268974 0.400515 0.230 Uiso 1 1 calc R U . . .
H38B H 0.975911 0.347197 0.436908 0.230 Uiso 1 1 calc R U . . .
H38C H 0.923105 0.364817 0.372434 0.230 Uiso 1 1 calc R U . . .
C39 C 0.7149(11) 0.2877(6) 0.4626(5) 0.133(5) Uani 1 1 d . . . . .
H39A H 0.720271 0.231161 0.442395 0.200 Uiso 1 1 calc R U . . .
H39B H 0.628163 0.305391 0.463785 0.200 Uiso 1 1 calc R U . . .
H39C H 0.750750 0.281556 0.501891 0.200 Uiso 1 1 calc R U . . .
C40 C 0.7389(7) 0.7769(6) 0.5336(3) 0.062(2) Uani 1 1 d . . . . .
H40A H 0.794251 0.748635 0.560608 0.075 Uiso 1 1 calc R U . . .
C41 C 0.7247(9) 0.8695(6) 0.5340(4) 0.072(3) Uani 1 1 d . . . . .
H41A H 0.769873 0.902973 0.562448 0.087 Uiso 1 1 calc R U . . .
C42 C 0.6466(8) 0.9133(5) 0.4942(4) 0.069(2) Uani 1 1 d . . . . .
H42A H 0.639697 0.975764 0.495186 0.083 Uiso 1 1 calc R U . . .
C43 C 0.5781(7) 0.8642(4) 0.4525(4) 0.059(2) Uani 1 1 d . . . . .
H43A H 0.524134 0.893595 0.425388 0.070 Uiso 1 1 calc R U . . .

loop_
_atom_site_aniso_label
_atom_site_aniso_U_11
_atom_site_aniso_U_22
_atom_site_aniso_U_33
_atom_site_aniso_U_23
_atom_site_aniso_U_13
_atom_site_aniso_U_12
Zn 0.0372(5) 0.0478(5) 0.0457(6) -0.0070(4) -0.0018(4) 0.0041(4)
O1 0.031(3) 0.052(3) 0.047(3) -0.006(2) 0.006(2) -0.005(2)
O2 0.040(3) 0.067(3) 0.074(4) -0.031(3) 0.006(3) -0.013(2)
O5 0.062(4) 0.104(4) 0.072(4) -0.024(3) 0.029(3) -0.024(3)
N2 0.052(4) 0.044(3) 0.038(4) -0.005(3) 0.005(3) -0.003(3)
O4 0.053(3) 0.038(3) 0.064(4) -0.009(2) -0.018(3) -0.001(2)
O3 0.054(3) 0.041(3) 0.049(3) -0.008(2) -0.008(3) 0.010(2)
O6 0.087(4) 0.075(4) 0.065(4) 0.009(3) -0.030(4) 0.014(3)
N1 0.039(3) 0.067(4) 0.043(4) -0.015(3) 0.005(3) -0.002(3)
C1 0.028(4) 0.040(4) 0.036(4) 0.010(3) -0.006(3) 0.003(3)
C2 0.034(4) 0.045(4) 0.042(5) -0.008(4) -0.003(4) 0.000(3)
C3 0.032(4) 0.051(4) 0.050(5) -0.004(4) 0.001(4) -0.006(3)
C4 0.047(5) 0.052(4) 0.054(5) 0.003(4) 0.007(4) 0.001(4)
C5 0.042(4) 0.037(4) 0.038(5) 0.001(3) -0.001(3) -0.006(3)
C6 0.029(3) 0.029(3) 0.044(5) 0.003(3) -0.008(3) -0.001(3)
C7 0.045(4) 0.036(4) 0.048(5) 0.002(4) 0.004(4) 0.003(3)
C8 0.055(5) 0.045(4) 0.063(6) 0.001(4) -0.009(5) -0.010(4)
C9 0.081(6) 0.049(4) 0.055(6) -0.013(4) -0.003(5) -0.014(4)
C10 0.067(5) 0.059(5) 0.055(6) -0.005(4) 0.014(4) -0.011(4)
C11 0.035(4) 0.078(5) 0.072(6) -0.024(5) 0.014(4) -0.018(4)
C12 0.039(5) 0.112(7) 0.064(6) -0.018(5) 0.001(4) -0.017(5)
C13 0.047(5) 0.093(7) 0.085(8) -0.017(6) -0.011(5) -0.006(5)
C14 0.071(7) 0.127(9) 0.153(12) 0.000(8) -0.032(7) 0.005(6)
C15 0.064(6) 0.130(9) 0.108(9) -0.026(7) 0.020(6) 0.005(6)
C16 0.045(4) 0.045(4) 0.037(5) -0.018(3) 0.000(4) 0.001(3)
C17 0.071(6) 0.041(5) 0.069(6) -0.026(4) -0.034(5) 0.010(4)
C18 0.121(9) 0.041(5) 0.062(7) -0.007(5) -0.040(7) 0.013(5)
C19 0.147(10) 0.058(6) 0.051(6) 0.007(5) 0.000(7) -0.008(6)
C20 0.085(6) 0.054(5) 0.049(6) 0.003(4) 0.000(5) -0.011(4)
C21 0.059(6) 0.073(6) 0.128(10) -0.062(6) -0.043(6) 0.024(5)
C22 0.041(3) 0.121(4) 0.120(5) -0.063(4) 0.004(3) -0.004(3)
C23 0.041(3) 0.121(4) 0.120(5) -0.063(4) 0.004(3) -0.004(3)
C24 0.058(6) 0.092(6) 0.073(7) -0.038(5) 0.017(5) -0.015(5)
C25 0.041(3) 0.121(4) 0.120(5) -0.063(4) 0.004(3) -0.004(3)
C26 0.090(7) 0.079(6) 0.051(6) 0.006(5) 0.009(5) -0.027(5)
C27 0.100(8) 0.140(9) 0.065(7) -0.020(6) 0.048(6) -0.058(7)
C28 0.041(3) 0.121(4) 0.120(5) -0.063(4) 0.004(3) -0.004(3)
C29 0.040(4) 0.033(4) 0.046(5) 0.000(3) 0.006(4) 0.010(3)
C30 0.039(4) 0.041(4) 0.038(5) -0.004(3) 0.002(4) 0.000(3)
C31 0.039(4) 0.044(4) 0.040(5) 0.000(3) 0.003(4) -0.005(3)
C32 0.049(4) 0.051(4) 0.038(5) -0.009(4) 0.005(4) -0.006(4)
C33 0.047(4) 0.056(5) 0.044(5) 0.002(4) 0.000(4) 0.007(4)
C34 0.041(4) 0.039(4) 0.040(5) -0.001(3) 0.009(4) 0.004(3)
C35 0.044(4) 0.047(4) 0.075(6) 0.011(4) 0.000(4) 0.007(3)
C36 0.063(5) 0.045(5) 0.122(8) 0.003(5) 0.034(5) 0.005(4)
C37 0.075(6) 0.066(6) 0.089(7) -0.025(5) -0.003(5) 0.028(5)
C38 0.083(8) 0.127(9) 0.253(17) -0.073(10) 0.024(9) 0.038(7)
C39 0.186(12) 0.063(7) 0.156(12) 0.038(7) 0.057(10) 0.051(7)
C40 0.063(5) 0.077(6) 0.045(5) -0.007(4) -0.009(4) 0.000(4)
C41 0.085(7) 0.069(6) 0.062(6) -0.028(5) -0.002(5) -0.021(5)
C42 0.083(6) 0.052(5) 0.074(7) -0.017(5) 0.016(5) -0.004(5)
C43 0.067(5) 0.040(5) 0.068(6) -0.014(4) -0.002(4) -0.006(4)

loop_
_atom_type_symbol
_atom_type_description
_atom_type_scat_dispersion_real
_atom_type_scat_dispersion_imag
_atom_type_scat_source
C C 0.0033 0.0016 'International Tables Vol C Tables 4.2.6.8 and 6.1.1.4'
H H 0.0000 0.0000 'International Tables Vol C Tables 4.2.6.8 and 6.1.1.4'
N N 0.0061 0.0033 'International Tables Vol C Tables 4.2.6.8 and 6.1.1.4'
O O 0.0106 0.0060 'International Tables Vol C Tables 4.2.6.8 and 6.1.1.4'
Zn Zn 0.2839 1.4301 'International Tables Vol C Tables 4.2.6.8 and 6.1.1.4'

loop_
_geom_angle_atom_site_label_1
_geom_angle_atom_site_label_2
_geom_angle_atom_site_label_3
_geom_angle
_geom_angle_site_symmetry_1
_geom_angle_site_symmetry_3
_geom_angle_publ_flag
O2 Zn O4 94.2(2) . . ?
O2 Zn N1 170.8(2) . . ?
O4 Zn N1 94.4(2) . . ?
O2 Zn N2 94.0(2) . . ?
O4 Zn N2 169.3(2) . . ?
N1 Zn N2 77.8(2) . . ?
O2 Zn O3 91.26(19) . . ?
O4 Zn O3 77.84(19) . . ?
N1 Zn O3 93.5(2) . . ?
N2 Zn O3 95.1(2) . . ?
O2 Zn O1 77.67(18) . . ?
O4 Zn O1 99.19(19) . . ?
N1 Zn O1 97.95(19) . . ?
N2 Zn O1 89.3(2) . . ?
O3 Zn O1 168.37(17) . . ?
C1 O1 Zn 111.2(4) . . ?
C2 O2 Zn 116.7(4) . . ?
C20 N2 C16 118.7(7) . . ?
C20 N2 Zn 127.5(5) . . ?
C16 N2 Zn 113.9(5) . . ?
C29 O4 Zn 116.3(4) . . ?
C30 O3 Zn 111.0(4) . . ?
C26 N1 C25 119.4(8) . . ?
C26 N1 Zn 127.4(6) . . ?
C25 N1 Zn 113.1(6) . . ?
O1 C1 C6 121.7(5) . . ?
O1 C1 C2 117.9(6) . . ?
C6 C1 C2 120.4(6) . . ?
O2 C2 C3 124.4(6) . . ?
O2 C2 C1 116.4(6) . . ?
C3 C2 C1 119.2(6) . . ?
C2 C3 C4 120.6(6) . . ?
C2 C3 C11 120.1(6) . . ?
C4 C3 C11 119.1(6) . . ?
O5 C4 C3 120.9(6) . . ?
O5 C4 C5 118.3(7) . . ?
C3 C4 C5 120.7(6) . . ?
C10 C5 C6 119.6(6) . . ?
C10 C5 C4 120.7(7) . . ?
C6 C5 C4 119.7(6) . . ?
C7 C6 C5 119.1(6) . . ?
C7 C6 C1 121.6(6) . . ?
C5 C6 C1 119.3(5) . . ?
C8 C7 C6 120.8(7) . . ?
C8 C7 H7A 119.6 . . ?
C6 C7 H7A 119.6 . . ?
C7 C8 C9 119.6(7) . . ?
C7 C8 H8A 120.2 . . ?
C9 C8 H8A 120.2 . . ?
C10 C9 C8 120.7(8) . . ?
C10 C9 H9A 119.7 . . ?
C8 C9 H9A 119.7 . . ?
C9 C10 C5 120.3(7) . . ?
C9 C10 H10A 119.9 . . ?
C5 C10 H10A 119.9 . . ?
C12 C11 C3 109.1(6) . . ?
C12 C11 H11A 109.9 . . ?
C3 C11 H11A 109.9 . . ?
C12 C11 H11B 109.9 . . ?
C3 C11 H11B 109.9 . . ?
H11A C11 H11B 108.3 . . ?
C13 C12 C11 127.4(9) . . ?
C13 C12 H12A 116.3 . . ?
C11 C12 H12A 116.3 . . ?
C12 C13 C14 119.2(10) . . ?
C12 C13 C15 124.9(9) . . ?
C14 C13 C15 115.9(8) . . ?
C13 C14 H14A 109.5 . . ?
C13 C14 H14B 109.5 . . ?
H14A C14 H14B 109.5 . . ?
C13 C14 H14C 109.5 . . ?
H14A C14 H14C 109.5 . . ?
H14B C14 H14C 109.5 . . ?
C13 C15 H15A 109.5 . . ?
C13 C15 H15B 109.5 . . ?
H15A C15 H15B 109.5 . . ?
C13 C15 H15C 109.5 . . ?
H15A C15 H15C 109.5 . . ?
H15B C15 H15C 109.5 . . ?
N2 C16 C17 122.5(7) . . ?
N2 C16 C25 117.9(7) . . ?
C17 C16 C25 119.6(8) . . ?
C18 C17 C16 116.1(8) . . ?
C18 C17 C21 126.5(9) . . ?
C16 C17 C21 117.4(9) . . ?
C19 C18 C17 121.2(8) . . ?
C19 C18 H18A 119.4 . . ?
C17 C18 H18A 119.4 . . ?
C18 C19 C20 118.1(9) . . ?
C18 C19 H19A 120.9 . . ?
C20 C19 H19A 120.9 . . ?
N2 C20 C19 123.3(9) . . ?
N2 C20 H20A 118.3 . . ?
C19 C20 H20A 118.3 . . ?
C22 C21 C17 123.9(9) . . ?
C22 C21 H21A 118.1 . . ?
C17 C21 H21A 118.1 . . ?
C21 C22 C24 118.6(9) . . ?
C21 C22 C23 114.9(12) . . ?
C24 C22 C23 126.5(11) . . ?
C22 C23 H23A 109.5 . . ?
C22 C23 H23B 109.5 . . ?
H23A C23 H23B 109.5 . . ?
C22 C23 H23C 109.5 . . ?
H23A C23 H23C 109.5 . . ?
H23B C23 H23C 109.5 . . ?
C28 C24 C25 115.7(10) . . ?
C28 C24 C22 123.0(9) . . ?
C25 C24 C22 121.3(10) . . ?
N1 C25 C24 123.5(11) . . ?
N1 C25 C16 117.3(7) . . ?
C24 C25 C16 119.1(10) . . ?
N1 C26 C27 119.8(9) . . ?
N1 C26 H26A 120.1 . . ?
C27 C26 H26A 120.1 . . ?
C28 C27 C26 119.4(9) . . ?
C28 C27 H27A 120.3 . . ?
C26 C27 H27A 120.3 . . ?
C27 C28 C24 122.1(9) . . ?
C27 C28 H28A 118.9 . . ?
C24 C28 H28A 118.9 . . ?
O4 C29 C34 125.6(6) . . ?
O4 C29 C30 115.5(6) . . ?
C34 C29 C30 118.9(6) . . ?
O3 C30 C31 121.6(6) . . ?
O3 C30 C29 118.0(6) . . ?
C31 C30 C29 120.3(6) . . ?
C32 C31 C43 119.9(7) . . ?
C32 C31 C30 119.1(6) . . ?
C43 C31 C30 121.0(7) . . ?
C31 C32 C40 119.5(6) . . ?
C31 C32 C33 120.4(6) . . ?
C40 C32 C33 120.1(7) . . ?
O6 C33 C34 121.5(7) . . ?
O6 C33 C32 118.9(7) . . ?
C34 C33 C32 119.6(6) . . ?
C29 C34 C33 121.6(6) . . ?
C29 C34 C35 120.0(6) . . ?
C33 C34 C35 118.4(6) . . ?
C36 C35 C34 114.0(6) . . ?
C36 C35 H35A 108.8 . . ?
C34 C35 H35A 108.8 . . ?
C36 C35 H35B 108.8 . . ?
C34 C35 H35B 108.8 . . ?
H35A C35 H35B 107.7 . . ?
C37 C36 C35 125.9(8) . . ?
C37 C36 H36A 117.0 . . ?
C35 C36 H36A 117.0 . . ?
C36 C37 C38 122.6(10) . . ?
C36 C37 C39 119.9(8) . . ?
C38 C37 C39 117.5(8) . . ?
C37 C38 H38A 109.5 . . ?
C37 C38 H38B 109.5 . . ?
H38A C38 H38B 109.5 . . ?
C37 C38 H38C 109.5 . . ?
H38A C38 H38C 109.5 . . ?
H38B C38 H38C 109.5 . . ?
C37 C39 H39A 109.5 . . ?
C37 C39 H39B 109.5 . . ?
H39A C39 H39B 109.5 . . ?
C37 C39 H39C 109.5 . . ?
H39A C39 H39C 109.5 . . ?
H39B C39 H39C 109.5 . . ?
C41 C40 C32 118.8(8) . . ?
C41 C40 H40A 120.6 . . ?
C32 C40 H40A 120.6 . . ?
C42 C41 C40 122.1(8) . . ?
C42 C41 H41A 118.9 . . ?
C40 C41 H41A 118.9 . . ?
C41 C42 C43 119.3(8) . . ?
C41 C42 H42A 120.3 . . ?
C43 C42 H42A 120.3 . . ?
C42 C43 C31 120.4(8) . . ?
C42 C43 H43A 119.8 . . ?
C31 C43 H43A 119.8 . . ?

loop_
_geom_bond_atom_site_label_1
_geom_bond_atom_site_label_2
_geom_bond_distance
_geom_bond_site_symmetry_2
_geom_bond_publ_flag
Zn O2 2.013(5) . ?
Zn O4 2.022(5) . ?
Zn N1 2.138(6) . ?
Zn N2 2.145(6) . ?
Zn O3 2.197(5) . ?
Zn O1 2.202(5) . ?
O1 C1 1.229(7) . ?
O2 C2 1.277(7) . ?
O5 C4 1.258(8) . ?
N2 C20 1.316(9) . ?
N2 C16 1.338(8) . ?
O4 C29 1.281(8) . ?
O3 C30 1.236(7) . ?
O6 C33 1.235(8) . ?
N1 C26 1.346(9) . ?
N1 C25 1.372(12) . ?
C1 C6 1.467(9) . ?
C1 C2 1.503(8) . ?
C2 C3 1.384(9) . ?
C3 C4 1.436(10) . ?
C3 C11 1.502(9) . ?
C4 C5 1.497(9) . ?
C5 C10 1.368(9) . ?
C5 C6 1.391(9) . ?
C6 C7 1.389(8) . ?
C7 C8 1.357(9) . ?
C7 H7A 0.9300 . ?
C8 C9 1.373(10) . ?
C8 H8A 0.9300 . ?
C9 C10 1.368(9) . ?
C9 H9A 0.9300 . ?
C10 H10A 0.9300 . ?
C11 C12 1.501(11) . ?
C11 H11A 0.9700 . ?
C11 H11B 0.9700 . ?
C12 C13 1.323(11) . ?
C12 H12A 0.9300 . ?
C13 C14 1.492(12) . ?
C13 C15 1.490(12) . ?
C14 H14A 0.9600 . ?
C14 H14B 0.9600 . ?
C14 H14C 0.9600 . ?
C15 H15A 0.9600 . ?
C15 H15B 0.9600 . ?
C15 H15C 0.9600 . ?
C16 C17 1.418(10) . ?
C16 C25 1.433(13) . ?
C17 C18 1.394(12) . ?
C17 C21 1.448(12) . ?
C18 C19 1.353(12) . ?
C18 H18A 0.9300 . ?
C19 C20 1.391(12) . ?
C19 H19A 0.9300 . ?
C20 H20A 0.9300 . ?
C21 C22 1.311(14) . ?
C21 H21A 0.9300 . ?
C22 C24 1.443(14) . ?
C22 C23 1.479(11) . ?
C23 H23A 0.9600 . ?
C23 H23B 0.9600 . ?
C23 H23C 0.9600 . ?
C24 C28 1.385(13) . ?
C24 C25 1.389(11) . ?
C26 C27 1.407(12) . ?
C26 H26A 0.9300 . ?
C27 C28 1.372(13) . ?
C27 H27A 0.9300 . ?
C28 H28A 0.9300 . ?
C29 C34 1.373(9) . ?
C29 C30 1.521(9) . ?
C30 C31 1.460(9) . ?
C31 C32 1.390(9) . ?
C31 C43 1.393(9) . ?
C32 C40 1.396(9) . ?
C32 C33 1.509(10) . ?
C33 C34 1.437(9) . ?
C34 C35 1.502(9) . ?
C35 C36 1.488(9) . ?
C35 H35A 0.9700 . ?
C35 H35B 0.9700 . ?
C36 C37 1.311(10) . ?
C36 H36A 0.9300 . ?
C37 C38 1.482(12) . ?
C37 C39 1.511(13) . ?
C38 H38A 0.9600 . ?
C38 H38B 0.9600 . ?
C38 H38C 0.9600 . ?
C39 H39A 0.9600 . ?
C39 H39B 0.9600 . ?
C39 H39C 0.9600 . ?
C40 C41 1.381(11) . ?
C40 H40A 0.9300 . ?
C41 C42 1.362(11) . ?
C41 H41A 0.9300 . ?
C42 C43 1.374(10) . ?
C42 H42A 0.9300 . ?
C43 H43A 0.9300 . ?

loop_
_geom_hbond_atom_site_label_D
_geom_hbond_atom_site_label_H
_geom_hbond_atom_site_label_A
_geom_hbond_distance_DH
_geom_hbond_distance_HA
_geom_hbond_distance_DA
_geom_hbond_angle_DHA
_geom_hbond_site_symmetry_A
_geom_hbond_publ_flag
C26 H26A O6 0.93 2.66 3.473(11) 146.5 3_666 yes
